data_4324410
loop_
_publ_author_name
'Daniela I. Bezuidenhout'
'Simon Lotz'
'Maril\'e Landman'
'David C. Liles'

_publ_section_title
;
 Synthesis, Characterization, and Structural Studies of Multimetallic
 Ferrocenyl Carbene Complexes of Group VII Transition Metals
;
_journal_name_full 'Inorganic Chemistry'
_journal_page_first 1521
_journal_page_last 1533
_journal_paper_doi 10.1021/ic101784w
_journal_volume 50
_journal_year 2011
_chemical_formula_moiety 'C30 H28 Fe Mn2 O6'
_chemical_formula_sum 'C30 H28 Fe Mn2 O6'
_chemical_formula_weight 650.25
_chemical_name_systematic
; 
(\m~2~-(ferrocen-1,1'-diyl)-bis(ethoxy-methylidene)-C,C')-
bis(\h~5~-cyclopentadienyl-dicarbonyl-chromium) 
;
_space_group_IT_number 7
_symmetry_cell_setting monoclinic
_symmetry_space_group_name_Hall 'P -2yc'
_symmetry_space_group_name_H-M 'P 1 c 1'
_atom_sites_solution_hydrogens geom
_atom_sites_solution_primary direct
_atom_sites_solution_secondary difmap
_audit_creation_method SHELXL-97
_cell_angle_alpha 90.00
_cell_angle_beta 118.5810(10)
_cell_angle_gamma 90.00
_cell_formula_units_Z 2
_cell_length_a 11.9498(11)
_cell_length_b 9.7620(9)
_cell_length_c 13.2618(16)
_cell_measurement_reflns_used 3770
_cell_measurement_temperature 293(2)
_cell_measurement_theta_max 26.185
_cell_measurement_theta_min 2.722
_cell_volume 1358.5(2)
_computing_cell_refinement 'SAINT (Bruker, 2001)'
_computing_data_collection 'SMART (Bruker, 2001)'
_computing_data_reduction SAINT
_computing_molecular_graphics ' ORTEP-3 for Windows (Farrugia, 1997), POV-Ray (Cason, 2004)'
_computing_publication_material SHELXL-97
_computing_structure_refinement 'SHELXTL and SHELXL-97 (Sheldrick, 1997)'
_computing_structure_solution 'SHELXTL (Bruker, 2001)'
_diffrn_ambient_temperature 293(2)
_diffrn_detector 'SMART 1000 CCD'
_diffrn_detector_area_resol_mean 8.3
_diffrn_measured_fraction_theta_full 0.992
_diffrn_measured_fraction_theta_max 0.901
_diffrn_measurement_device_type 'Bruker (Seimens) P4'
_diffrn_measurement_method '\f and \w scans'
_diffrn_radiation_monochromator graphite
_diffrn_radiation_source 'fine-focus sealed tube'
_diffrn_radiation_type MoK\a
_diffrn_radiation_wavelength 0.71073
_diffrn_reflns_av_R_equivalents 0.0264
_diffrn_reflns_av_sigmaI/netI 0.0336
_diffrn_reflns_limit_h_max 14
_diffrn_reflns_limit_h_min -12
_diffrn_reflns_limit_k_max 11
_diffrn_reflns_limit_k_min -12
_diffrn_reflns_limit_l_max 5
_diffrn_reflns_limit_l_min -16
_diffrn_reflns_number 6873
_diffrn_reflns_theta_full 25.00
_diffrn_reflns_theta_max 26.44
_diffrn_reflns_theta_min 2.72
_exptl_absorpt_coefficient_mu 1.485
_exptl_absorpt_correction_T_max 0.978
_exptl_absorpt_correction_T_min 0.590
_exptl_absorpt_correction_type multi-scan
_exptl_absorpt_process_details 'SADABS (Bruker, 2001)'
_exptl_crystal_colour dark-red
_exptl_crystal_density_diffrn 1.590
_exptl_crystal_description plate
_exptl_crystal_F_000 664
_exptl_crystal_size_max 0.36
_exptl_crystal_size_mid 0.30
_exptl_crystal_size_min 0.015
_refine_diff_density_max 0.283
_refine_diff_density_min -0.327
_refine_diff_density_rms 0.057
_refine_ls_abs_structure_details 'Flack H D (1983), Acta Cryst. A39, 876-881'
_refine_ls_abs_structure_Flack 0.53(3)
_refine_ls_extinction_method none
_refine_ls_goodness_of_fit_ref 1.064
_refine_ls_hydrogen_treatment constr
_refine_ls_matrix_type full
_refine_ls_number_parameters 371
_refine_ls_number_reflns 3294
_refine_ls_number_restraints 2
_refine_ls_restrained_S_all 1.064
_refine_ls_R_factor_all 0.0385
_refine_ls_R_factor_gt 0.0318
_refine_ls_shift/su_max 0.001
_refine_ls_shift/su_mean 0.000
_refine_ls_structure_factor_coef Fsqd
_refine_ls_weighting_details 'calc w=1/[\s^2^(Fo^2^)+(0.0530P)^2^+0.0936P] where P=(Fo^2^+2Fc^2^)/3'
_refine_ls_weighting_scheme calc
_refine_ls_wR_factor_gt 0.0788
_refine_ls_wR_factor_ref 0.0841
_reflns_number_gt 2949
_reflns_number_total 3294
_reflns_threshold_expression >2\s(I)
_cod_data_source_file ic101784w_si_001_1.cif
_cod_data_source_block Complex_1b
_cod_original_sg_symbol_H-M 'P c'
_cod_database_code 4324410

loop_
_symmetry_equiv_pos_as_xyz
'x, y, z'
'x, -y, z+1/2'

loop_
_atom_site_label
_atom_site_type_symbol
_atom_site_fract_x
_atom_site_fract_y
_atom_site_fract_z
_atom_site_U_iso_or_equiv
_atom_site_adp_type
_atom_site_occupancy
_atom_site_symmetry_multiplicity
_atom_site_calc_flag
_atom_site_refinement_flags
_atom_site_disorder_assembly
_atom_site_disorder_group
Mn1 Mn 0.67677(6) 0.38212(7) 0.26205(6) 0.0531(2) Uani 1 1 d . . .
C1 C 0.5245(4) 0.3782(4) 0.2775(4) 0.0451(10) Uani 1 1 d . A .
O1 O 0.5078(3) 0.3116(3) 0.3578(3) 0.0608(8) Uani 1 1 d . . .
C2 C 0.5984(5) 0.3855(6) 0.1122(5) 0.0658(14) Uani 1 1 d . . .
O2 O 0.5558(5) 0.3822(5) 0.0121(4) 0.0965(15) Uani 1 1 d . . .
C3 C 0.6870(5) 0.2019(6) 0.2555(5) 0.0680(14) Uani 1 1 d . . .
O3 O 0.6934(5) 0.0838(4) 0.2463(5) 0.0964(14) Uani 1 1 d . . .
C4 C 0.7540(5) 0.5283(7) 0.3992(5) 0.0767(16) Uani 1 1 d . . .
H4 H 0.7127 0.5558 0.4400 0.092 Uiso 1 1 calc R . .
C5 C 0.7405(6) 0.5896(6) 0.2984(6) 0.0791(19) Uani 1 1 d . . .
H5 H 0.6900 0.6648 0.2608 0.095 Uiso 1 1 calc R . .
C6 C 0.8187(5) 0.5146(6) 0.2652(5) 0.0730(15) Uani 1 1 d . . .
H6 H 0.8288 0.5311 0.2009 0.088 Uiso 1 1 calc R . .
C7 C 0.8770(5) 0.4130(6) 0.3450(6) 0.0744(16) Uani 1 1 d . . .
H7 H 0.9336 0.3492 0.3428 0.089 Uiso 1 1 calc R . .
C8 C 0.8401(6) 0.4184(6) 0.4285(6) 0.0767(18) Uani 1 1 d . . .
H8 H 0.8668 0.3609 0.4918 0.092 Uiso 1 1 calc R . .
Mn2 Mn 0.04952(6) 0.08992(7) 0.16016(6) 0.0530(2) Uani 1 1 d . . .
C9 C 0.1905(4) 0.1119(4) 0.1310(4) 0.0443(10) Uani 1 1 d . A .
O9 O 0.3011(3) 0.0431(3) 0.1767(3) 0.0593(8) Uani 1 1 d . . .
C10 C 0.1405(6) 0.0952(4) 0.3113(5) 0.0599(14) Uani 1 1 d . . .
O10 O 0.1930(5) 0.1037(4) 0.4101(4) 0.0905(13) Uani 1 1 d . . .
C11 C 0.0239(5) 0.2670(5) 0.1612(5) 0.0595(12) Uani 1 1 d . . .
O11 O 0.0008(4) 0.3822(4) 0.1662(4) 0.0839(13) Uani 1 1 d . . .
C12 C -0.0188(8) -0.0689(10) 0.0344(8) 0.107(3) Uani 1 1 d . . .
H12 H 0.0258 -0.0986 -0.0029 0.128 Uiso 1 1 calc R . .
C13 C -0.1071(7) 0.0371(9) -0.0013(6) 0.096(2) Uani 1 1 d . . .
H13 H -0.1327 0.0902 -0.0669 0.116 Uiso 1 1 calc R . .
C14 C -0.1501(6) 0.0495(9) 0.0782(8) 0.101(2) Uani 1 1 d . . .
H14 H -0.2095 0.1129 0.0757 0.121 Uiso 1 1 calc R . .
C15 C -0.0900(8) -0.0480(9) 0.1616(7) 0.096(2) Uani 1 1 d . . .
H15 H -0.1021 -0.0616 0.2251 0.115 Uiso 1 1 calc R . .
C16 C -0.0085(7) -0.1229(7) 0.1357(8) 0.093(2) Uani 1 1 d . . .
H16 H 0.0432 -0.1954 0.1778 0.112 Uiso 1 1 calc R . .
Fe1 Fe 0.25637(5) 0.39525(6) 0.06321(5) 0.0384(2) Uani 0.905(3) 1 d P A .
C17 C 0.4110(4) 0.4585(4) 0.2127(4) 0.0462(10) Uani 1 1 d . . .
C18 C 0.3852(4) 0.5492(5) 0.1187(5) 0.0620(13) Uani 1 1 d . A .
H18 H 0.4406 0.5680 0.0897 0.074 Uiso 1 1 calc R . .
C19 C 0.2632(7) 0.6048(5) 0.0779(6) 0.0693(16) Uani 1 1 d . . .
H19 H 0.2250 0.6682 0.0187 0.083 Uiso 1 1 calc R A .
C20 C 0.2088(5) 0.5493(5) 0.1409(5) 0.0580(13) Uani 0.905(3) 1 d P A .
H20 H 0.1275 0.5683 0.1299 0.070 Uiso 1 1 calc R . .
C21 C 0.2972(4) 0.4599(5) 0.2237(4) 0.0462(10) Uani 0.905(3) 1 d P A .
H21 H 0.2841 0.4099 0.2769 0.055 Uiso 1 1 calc R . .
C22 C 0.1937(4) 0.1956(4) 0.0424(4) 0.0416(9) Uani 1 1 d . . .
C23 C 0.2955(4) 0.2112(4) 0.0155(4) 0.0481(10) Uani 1 1 d . A .
H23 H 0.3732 0.1656 0.0523 0.058 Uiso 1 1 calc R . .
C24 C 0.2606(5) 0.3065(5) -0.0757(4) 0.0556(11) Uani 1 1 d . . .
H24 H 0.3102 0.3338 -0.1088 0.067 Uiso 1 1 calc R A .
C25 C 0.1371(5) 0.3514(6) -0.1061(4) 0.0480(11) Uani 0.905(3) 1 d P A .
H25 H 0.0905 0.4142 -0.1638 0.058 Uiso 1 1 calc R . .
C26 C 0.0948(4) 0.2871(4) -0.0360(3) 0.0407(10) Uani 0.905(3) 1 d P A .
H26 H 0.0161 0.3009 -0.0393 0.049 Uiso 1 1 calc R . .
C27 C 0.6029(5) 0.2231(6) 0.4423(5) 0.0744(15) Uani 1 1 d . A 1
H27A H 0.6813 0.2735 0.4873 0.089 Uiso 1 1 calc R A 1
H27B H 0.6208 0.1473 0.4049 0.089 Uiso 1 1 calc R A 1
C28 C 0.5533(7) 0.1719(8) 0.5164(5) 0.0869(18) Uani 1 1 d . A 1
H28A H 0.6153 0.1129 0.5739 0.130 Uiso 1 1 calc R A 1
H28B H 0.4762 0.1215 0.4713 0.130 Uiso 1 1 calc R A 1
H28C H 0.5358 0.2476 0.5529 0.130 Uiso 1 1 calc R A 1
C29 C 0.3298(6) -0.0656(6) 0.2600(6) 0.0757(16) Uani 1 1 d . A 1
H29A H 0.2630 -0.1342 0.2306 0.091 Uiso 1 1 calc R A 1
H29B H 0.3374 -0.0291 0.3310 0.091 Uiso 1 1 calc R A 1
C30 C 0.4522(6) -0.1262(6) 0.2799(7) 0.0833(19) Uani 1 1 d . A 1
H30A H 0.4756 -0.1989 0.3350 0.125 Uiso 1 1 calc R A 1
H30B H 0.5173 -0.0571 0.3084 0.125 Uiso 1 1 calc R A 1
H30C H 0.4432 -0.1620 0.2089 0.125 Uiso 1 1 calc R A 1
Fe2 Fe 0.4546(6) 0.0995(5) 0.3458(5) 0.033(2) Uiso 0.095(3) 1 d P A 2
C31 C 0.453(4) 0.185(4) 0.485(3) 0.037(5) Uiso 0.095(3) 1 d P A 2
C32 C 0.411(4) 0.281(4) 0.392(3) 0.037(5) Uiso 0.095(3) 1 d P A 2
C33 C 0.509(4) -0.052(4) 0.264(4) 0.037(5) Uiso 0.095(3) 1 d P A 2
C34 C 0.415(4) 0.033(4) 0.181(3) 0.037(5) Uiso 0.095(3) 1 d P A 2

loop_
_atom_site_aniso_label
_atom_site_aniso_U_11
_atom_site_aniso_U_22
_atom_site_aniso_U_33
_atom_site_aniso_U_23
_atom_site_aniso_U_13
_atom_site_aniso_U_12
Mn1 0.0399(4) 0.0713(4) 0.0504(4) -0.0108(3) 0.0234(3) -0.0098(3)
C1 0.040(2) 0.051(2) 0.040(2) -0.0050(18) 0.0151(18) -0.0074(18)
O1 0.0461(17) 0.080(2) 0.058(2) 0.0107(17) 0.0262(16) 0.0061(16)
C2 0.053(3) 0.096(4) 0.055(3) -0.007(3) 0.031(3) -0.021(3)
O2 0.081(3) 0.159(5) 0.059(3) -0.006(2) 0.042(2) -0.024(3)
C3 0.055(3) 0.091(4) 0.061(3) -0.013(3) 0.030(2) -0.004(3)
O3 0.118(4) 0.081(3) 0.100(3) -0.022(2) 0.059(3) 0.006(2)
C4 0.052(3) 0.102(4) 0.077(4) -0.042(3) 0.032(3) -0.033(3)
C5 0.058(3) 0.073(4) 0.096(5) -0.009(3) 0.028(4) -0.017(3)
C6 0.051(3) 0.098(4) 0.073(4) -0.013(3) 0.032(3) -0.025(3)
C7 0.044(3) 0.099(4) 0.081(4) -0.007(3) 0.030(3) -0.007(3)
C8 0.047(3) 0.095(4) 0.069(4) -0.012(3) 0.013(3) -0.007(3)
Mn2 0.0531(4) 0.0596(4) 0.0572(4) -0.0081(3) 0.0353(4) -0.0125(3)
C9 0.044(2) 0.040(2) 0.048(2) -0.0069(17) 0.021(2) -0.0046(17)
O9 0.0559(19) 0.0545(17) 0.072(2) 0.0129(16) 0.0339(17) 0.0068(15)
C10 0.081(4) 0.050(3) 0.064(4) -0.006(2) 0.047(3) -0.009(2)
O10 0.131(4) 0.085(3) 0.062(3) -0.001(2) 0.051(3) 0.007(2)
C11 0.062(3) 0.070(3) 0.064(3) -0.005(3) 0.044(3) 0.002(2)
O11 0.101(4) 0.074(2) 0.104(3) 0.004(2) 0.071(3) 0.020(2)
C12 0.106(6) 0.122(6) 0.127(7) -0.083(5) 0.084(6) -0.069(5)
C13 0.078(5) 0.125(6) 0.066(4) -0.010(4) 0.018(4) -0.046(5)
C14 0.056(4) 0.123(6) 0.124(7) -0.027(5) 0.043(4) -0.028(4)
C15 0.096(5) 0.118(5) 0.102(5) -0.021(5) 0.070(4) -0.051(5)
C16 0.087(5) 0.077(4) 0.109(6) -0.012(4) 0.042(4) -0.031(4)
Fe1 0.0373(3) 0.0376(3) 0.0407(4) 0.0018(3) 0.0190(3) 0.0026(3)
C17 0.042(2) 0.043(2) 0.054(3) -0.009(2) 0.023(2) -0.0043(18)
C18 0.048(3) 0.044(2) 0.086(4) 0.005(2) 0.025(3) -0.006(2)
C19 0.068(3) 0.043(2) 0.079(4) 0.009(2) 0.020(3) 0.003(2)
C20 0.056(3) 0.049(3) 0.069(3) -0.008(2) 0.030(3) 0.014(2)
C21 0.047(3) 0.046(2) 0.045(2) -0.009(2) 0.022(2) -0.003(2)
C22 0.047(2) 0.040(2) 0.046(2) -0.0068(17) 0.0294(19) -0.0049(17)
C23 0.050(2) 0.045(2) 0.053(3) -0.0023(19) 0.027(2) 0.0041(18)
C24 0.061(3) 0.061(3) 0.054(3) -0.001(2) 0.035(2) -0.001(2)
C25 0.045(3) 0.065(3) 0.029(2) 0.006(2) 0.013(2) 0.004(2)
C26 0.033(2) 0.049(2) 0.035(2) -0.0014(19) 0.0123(18) 0.0011(18)
C27 0.069(3) 0.088(4) 0.073(4) 0.028(3) 0.040(3) 0.015(3)
C28 0.092(5) 0.111(5) 0.072(4) 0.023(4) 0.051(4) 0.024(4)
C29 0.078(4) 0.062(3) 0.093(4) 0.031(3) 0.045(3) 0.014(3)
C30 0.080(4) 0.066(3) 0.105(5) 0.022(3) 0.045(4) 0.019(3)

loop_
_atom_type_symbol
_atom_type_description
_atom_type_scat_dispersion_real
_atom_type_scat_dispersion_imag
_atom_type_scat_source
C C 0.0033 0.0016 'International Tables Vol C Tables 4.2.6.8 and 6.1.1.4'
H H 0.0000 0.0000 'International Tables Vol C Tables 4.2.6.8 and 6.1.1.4'
O O 0.0106 0.0060 'International Tables Vol C Tables 4.2.6.8 and 6.1.1.4'
Mn Mn 0.3368 0.7283 'International Tables Vol C Tables 4.2.6.8 and 6.1.1.4'
Fe Fe 0.3463 0.8444 'International Tables Vol C Tables 4.2.6.8 and 6.1.1.4'

loop_
_geom_angle_atom_site_label_1
_geom_angle_atom_site_label_2
_geom_angle_atom_site_label_3
_geom_angle
C2 Mn1 C3 88.6(3)
C2 Mn1 C1 95.9(2)
C3 Mn1 C1 94.4(2)
C2 Mn1 C6 89.9(2)
C3 Mn1 C6 122.3(2)
C1 Mn1 C6 143.0(2)
C2 Mn1 C7 116.4(3)
C3 Mn1 C7 94.5(3)
C1 Mn1 C7 146.7(2)
C6 Mn1 C7 37.8(2)
C2 Mn1 C5 100.3(3)
C3 Mn1 C5 158.2(3)
C1 Mn1 C5 104.3(2)
C6 Mn1 C5 38.8(2)
C7 Mn1 C5 63.7(2)
C2 Mn1 C4 137.1(3)
C3 Mn1 C4 133.8(3)
C1 Mn1 C4 88.2(2)
C6 Mn1 C4 63.9(2)
C7 Mn1 C4 62.9(2)
C5 Mn1 C4 38.2(3)
C2 Mn1 C8 152.7(3)
C3 Mn1 C8 99.4(3)
C1 Mn1 C8 109.3(2)
C6 Mn1 C8 63.7(3)
C7 Mn1 C8 37.4(2)
C5 Mn1 C8 64.2(3)
C4 Mn1 C8 38.1(2)
O1 C1 C17 106.4(4)
O1 C1 Mn1 126.9(3)
C17 C1 Mn1 126.4(3)
C1 O1 C27 123.2(4)
O2 C2 Mn1 173.7(5)
O3 C3 Mn1 176.9(5)
C5 C4 C8 109.0(6)
C5 C4 Mn1 70.6(3)
C8 C4 Mn1 71.8(3)
C5 C4 H4 125.5
C8 C4 H4 125.5
Mn1 C4 H4 123.6
C4 C5 C6 106.6(6)
C4 C5 Mn1 71.1(3)
C6 C5 Mn1 69.9(3)
C4 C5 H5 126.7
C6 C5 H5 126.7
Mn1 C5 H5 123.9
C7 C6 C5 107.5(6)
C7 C6 Mn1 71.3(3)
C5 C6 Mn1 71.3(3)
C7 C6 H6 126.2
C5 C6 H6 126.2
Mn1 C6 H6 122.8
C6 C7 C8 110.7(6)
C6 C7 Mn1 70.9(3)
C8 C7 Mn1 73.0(3)
C6 C7 H7 124.6
C8 C7 H7 124.6
Mn1 C7 H7 123.1
C7 C8 C4 106.3(6)
C7 C8 Mn1 69.6(3)
C4 C8 Mn1 70.1(3)
C7 C8 H8 126.9
C4 C8 H8 126.9
Mn1 C8 H8 125.0
C11 Mn2 C10 88.7(2)
C11 Mn2 C9 93.7(2)
C10 Mn2 C9 95.9(2)
C11 Mn2 C13 100.0(3)
C10 Mn2 C13 156.6(3)
C9 Mn2 C13 105.1(3)
C11 Mn2 C12 135.9(4)
C10 Mn2 C12 134.9(4)
C9 Mn2 C12 88.2(2)
C13 Mn2 C12 38.1(3)
C11 Mn2 C14 91.7(3)
C10 Mn2 C14 121.0(3)
C9 Mn2 C14 142.8(3)
C13 Mn2 C14 37.9(3)
C12 Mn2 C14 63.3(3)
C11 Mn2 C15 118.5(3)
C10 Mn2 C15 93.9(3)
C9 Mn2 C15 146.5(3)
C13 Mn2 C15 62.9(3)
C12 Mn2 C15 62.8(3)
C14 Mn2 C15 37.4(3)
C11 Mn2 C16 154.3(3)
C10 Mn2 C16 100.2(3)
C9 Mn2 C16 109.1(3)
C13 Mn2 C16 63.4(3)
C12 Mn2 C16 37.8(3)
C14 Mn2 C16 63.0(3)
C15 Mn2 C16 37.5(3)
O9 C9 C22 104.3(4)
O9 C9 Mn2 128.7(3)
C22 C9 Mn2 126.6(3)
C9 O9 C34 144.9(17)
C9 O9 C29 122.3(4)
O10 C10 Mn2 175.2(6)
O11 C11 Mn2 174.5(5)
C13 C12 C16 108.3(7)
C13 C12 Mn2 70.7(4)
C16 C12 Mn2 72.4(4)
C13 C12 H12 125.9
C16 C12 H12 125.9
Mn2 C12 H12 122.7
C14 C13 C12 107.7(7)
C14 C13 Mn2 71.3(4)
C12 C13 Mn2 71.2(4)
C14 C13 H13 126.1
C12 C13 H13 126.1
Mn2 C13 H13 123.0
C15 C14 C13 108.2(7)
C15 C14 Mn2 72.0(4)
C13 C14 Mn2 70.8(3)
C15 C14 H14 125.9
C13 C14 H14 125.9
Mn2 C14 H14 122.9
C14 C15 C16 109.0(7)
C14 C15 Mn2 70.6(4)
C16 C15 Mn2 71.8(4)
C14 C15 H15 125.5
C16 C15 H15 125.5
Mn2 C15 H15 123.6
C15 C16 C12 106.9(8)
C15 C16 Mn2 70.7(4)
C12 C16 Mn2 69.8(4)
C15 C16 H16 126.6
C12 C16 H16 126.6
Mn2 C16 H16 124.6
C18 Fe1 C23 121.5(2)
C18 Fe1 C26 160.50(18)
C23 Fe1 C26 68.18(17)
C18 Fe1 C21 68.3(2)
C23 Fe1 C21 128.45(19)
C26 Fe1 C21 120.89(18)
C18 Fe1 C25 124.3(2)
C23 Fe1 C25 67.5(2)
C26 Fe1 C25 40.14(18)
C21 Fe1 C25 154.3(2)
C18 Fe1 C20 67.5(2)
C23 Fe1 C20 164.8(2)
C26 Fe1 C20 107.5(2)
C21 Fe1 C20 40.1(2)
C25 Fe1 C20 119.3(2)
C18 Fe1 C19 40.2(2)
C23 Fe1 C19 154.9(2)
C26 Fe1 C19 124.1(2)
C21 Fe1 C19 67.3(2)
C25 Fe1 C19 106.7(2)
C20 Fe1 C19 39.6(3)
C18 Fe1 C17 41.27(19)
C23 Fe1 C17 109.37(17)
C26 Fe1 C17 156.47(18)
C21 Fe1 C17 41.04(18)
C25 Fe1 C17 162.5(2)
C20 Fe1 C17 68.4(2)
C19 Fe1 C17 68.4(2)
C18 Fe1 C24 107.4(2)
C23 Fe1 C24 40.65(18)
C26 Fe1 C24 67.96(19)
C21 Fe1 C24 165.20(19)
C25 Fe1 C24 39.9(2)
C20 Fe1 C24 152.8(2)
C19 Fe1 C24 119.2(3)
C17 Fe1 C24 126.46(19)
C18 Fe1 C22 156.59(18)
C23 Fe1 C22 40.91(16)
C26 Fe1 C22 41.44(17)
C21 Fe1 C22 108.81(18)
C25 Fe1 C22 68.7(2)
C20 Fe1 C22 126.3(2)
C19 Fe1 C22 162.1(2)
C17 Fe1 C22 121.05(18)
C24 Fe1 C22 69.17(18)
C18 C17 C21 105.2(4)
C18 C17 C1 127.1(4)
C21 C17 C1 127.7(4)
C18 C17 Fe1 68.1(2)
C21 C17 Fe1 69.1(2)
C1 C17 Fe1 124.6(3)
C19 C18 C17 109.1(5)
C19 C18 Fe1 71.1(3)
C17 C18 Fe1 70.6(2)
C19 C18 H18 125.5
C17 C18 H18 125.5
Fe1 C18 H18 124.4
C20 C19 C18 108.4(5)
C20 C19 Fe1 70.1(3)
C18 C19 Fe1 68.7(3)
C20 C19 H19 125.8
C18 C19 H19 125.8
Fe1 C19 H19 127.0
C19 C20 C21 108.7(5)
C19 C20 Fe1 70.3(3)
C21 C20 Fe1 69.6(3)
C19 C20 H20 125.7
C21 C20 H20 125.7
Fe1 C20 H20 126.0
C20 C21 C17 108.6(5)
C20 C21 Fe1 70.2(3)
C17 C21 Fe1 69.9(3)
C20 C21 H21 125.7
C17 C21 H21 125.7
Fe1 C21 H21 125.8
C23 C22 C9 128.2(4)
C23 C22 C26 104.8(4)
C9 C22 C26 127.0(4)
C23 C22 Fe1 68.6(2)
C9 C22 Fe1 125.1(3)
C26 C22 Fe1 68.4(2)
C24 C23 C22 110.1(4)
C24 C23 Fe1 70.6(3)
C22 C23 Fe1 70.5(2)
C24 C23 H23 125.0
C22 C23 H23 125.0
Fe1 C23 H23 125.5
C25 C24 C23 106.8(4)
C25 C24 Fe1 69.7(3)
C23 C24 Fe1 68.7(3)
C25 C24 H24 126.6
C23 C24 H24 126.6
Fe1 C24 H24 126.6
C24 C25 C26 109.5(4)
C24 C25 Fe1 70.4(3)
C26 C25 Fe1 69.5(2)
C24 C25 H25 125.3
C26 C25 H25 125.3
Fe1 C25 H25 126.4
C25 C26 C22 108.8(4)
C25 C26 Fe1 70.4(3)
C22 C26 Fe1 70.1(2)
C25 C26 H26 125.6
C22 C26 H26 125.6
Fe1 C26 H26 125.5
O1 C27 C28 107.9(5)
O1 C27 H27A 110.1
C28 C27 H27A 110.1
O1 C27 H27B 110.1
C28 C27 H27B 110.1
H27A C27 H27B 108.4
C27 C28 H28A 109.5
C27 C28 H28B 109.5
H28A C28 H28B 109.5
C27 C28 H28C 109.5
H28A C28 H28C 109.5
H28B C28 H28C 109.5
O9 C29 C30 106.3(5)
O9 C29 H29A 110.5
C30 C29 H29A 110.5
O9 C29 H29B 110.5
C30 C29 H29B 110.5
H29A C29 H29B 108.7
C29 C30 H30A 109.5
C29 C30 H30B 109.5
H30A C30 H30B 109.5
C29 C30 H30C 109.5
H30A C30 H30C 109.5
H30B C30 H30C 109.5

loop_
_geom_bond_atom_site_label_1
_geom_bond_atom_site_label_2
_geom_bond_distance
Mn1 C2 1.746(5)
Mn1 C3 1.769(6)
Mn1 C1 1.926(5)
Mn1 C6 2.117(5)
Mn1 C7 2.123(5)
Mn1 C5 2.136(5)
Mn1 C4 2.142(5)
Mn1 C8 2.165(6)
C1 O1 1.342(5)
C1 C17 1.442(6)
O1 C27 1.440(6)
O1 C32 1.46(4)
C2 O2 1.173(7)
C3 O3 1.166(6)
C4 C5 1.401(9)
C4 C8 1.406(8)
C4 H4 0.9300
C5 C6 1.413(9)
C5 H5 0.9300
C6 C7 1.373(8)
C6 H6 0.9300
C7 C8 1.375(9)
C7 H7 0.9300
C8 H8 0.9300
Mn2 C11 1.757(5)
Mn2 C10 1.766(6)
Mn2 C9 1.913(5)
Mn2 C13 2.126(6)
Mn2 C12 2.132(6)
Mn2 C14 2.133(6)
Mn2 C15 2.150(6)
Mn2 C16 2.165(6)
C9 O9 1.341(5)
C9 C22 1.447(6)
O9 C29 1.450(6)
C10 O10 1.153(7)
C11 O11 1.167(6)
C12 C13 1.389(11)
C12 C16 1.392(12)
C12 H12 0.9300
C13 C14 1.381(10)
C13 H13 0.9300
C14 C15 1.373(10)
C14 H14 0.9300
C15 C16 1.387(11)
C15 H15 0.9300
C16 H16 0.9300
Fe1 C18 2.022(4)
Fe1 C23 2.033(4)
Fe1 C26 2.036(4)
Fe1 C21 2.043(5)
Fe1 C25 2.048(5)
Fe1 C20 2.051(5)
Fe1 C19 2.053(5)
Fe1 C17 2.054(4)
Fe1 C24 2.058(5)
Fe1 C22 2.059(4)
C17 C18 1.437(7)
C17 C21 1.436(6)
C18 C19 1.399(8)
C18 H18 0.9300
C19 C20 1.390(9)
C19 H19 0.9300
C20 C21 1.405(7)
C20 H20 0.9300
C21 H21 0.9300
C22 C23 1.430(6)
C22 C26 1.449(6)
C23 C24 1.421(6)
C23 H23 0.9300
C24 C25 1.401(7)
C24 H24 0.9300
C25 C26 1.401(6)
C25 H25 0.9300
C26 H26 0.9300
C27 C28 1.457(8)
C27 H27A 0.9700
C27 H27B 0.9700
C28 H28A 0.9600
C28 H28B 0.9600
C28 H28C 0.9600
C29 C30 1.480(9)
C29 H29A 0.9700
C29 H29B 0.9700
C30 H30A 0.9600
C30 H30B 0.9600
C30 H30C 0.9600
Fe2 C32 2.02(4)
Fe2 C31 2.04(4)
Fe2 C33 2.11(4)
Fe2 C34 2.11(4)
C31 C32 1.44(5)
C33 C34 1.41(6)

loop_
_geom_torsion_atom_site_label_1
_geom_torsion_atom_site_label_2
_geom_torsion_atom_site_label_3
_geom_torsion_atom_site_label_4
_geom_torsion
C2 Mn1 C1 O1 144.7(4)
C3 Mn1 C1 O1 55.7(4)
C6 Mn1 C1 O1 -117.6(4)
C7 Mn1 C1 O1 -49.5(6)
C5 Mn1 C1 O1 -113.1(4)
C4 Mn1 C1 O1 -78.2(4)
C8 Mn1 C1 O1 -45.9(4)
C2 Mn1 C1 C17 -42.7(4)
C3 Mn1 C1 C17 -131.7(4)
C6 Mn1 C1 C17 55.1(5)
C7 Mn1 C1 C17 123.2(4)
C5 Mn1 C1 C17 59.5(4)
C4 Mn1 C1 C17 94.5(4)
C8 Mn1 C1 C17 126.8(4)
C17 C1 O1 C27 -178.2(4)
Mn1 C1 O1 C27 -4.3(6)
C2 Mn1 C4 C5 -19.5(5)
C3 Mn1 C4 C5 149.5(4)
C1 Mn1 C4 C5 -116.2(4)
C6 Mn1 C4 C5 38.6(4)
C7 Mn1 C4 C5 81.0(4)
C8 Mn1 C4 C5 118.5(5)
C2 Mn1 C4 C8 -138.1(4)
C3 Mn1 C4 C8 31.0(5)
C1 Mn1 C4 C8 125.3(4)
C6 Mn1 C4 C8 -79.9(4)
C7 Mn1 C4 C8 -37.5(4)
C5 Mn1 C4 C8 -118.5(5)
C8 C4 C5 C6 0.7(6)
Mn1 C4 C5 C6 -61.3(3)
C8 C4 C5 Mn1 62.0(4)
C2 Mn1 C5 C4 166.6(4)
C3 Mn1 C5 C4 -80.8(9)
C1 Mn1 C5 C4 67.8(4)
C6 Mn1 C5 C4 -116.5(5)
C7 Mn1 C5 C4 -78.9(4)
C8 Mn1 C5 C4 -37.0(3)
C2 Mn1 C5 C6 -76.9(4)
C3 Mn1 C5 C6 35.7(10)
C1 Mn1 C5 C6 -175.7(4)
C7 Mn1 C5 C6 37.6(4)
C4 Mn1 C5 C6 116.5(5)
C8 Mn1 C5 C6 79.4(4)
C4 C5 C6 C7 -0.5(6)
Mn1 C5 C6 C7 -62.5(4)
C4 C5 C6 Mn1 62.1(3)
C2 Mn1 C6 C7 -136.7(4)
C3 Mn1 C6 C7 -48.4(5)
C1 Mn1 C6 C7 123.6(4)
C5 Mn1 C6 C7 116.7(6)
C4 Mn1 C6 C7 78.6(4)
C8 Mn1 C6 C7 36.0(4)
C2 Mn1 C6 C5 106.6(4)
C3 Mn1 C6 C5 -165.1(4)
C1 Mn1 C6 C5 6.9(6)
C7 Mn1 C6 C5 -116.7(6)
C4 Mn1 C6 C5 -38.1(4)
C8 Mn1 C6 C5 -80.7(4)
C5 C6 C7 C8 0.1(6)
Mn1 C6 C7 C8 -62.5(4)
C5 C6 C7 Mn1 62.5(4)
C2 Mn1 C7 C6 50.0(4)
C3 Mn1 C7 C6 140.7(4)
C1 Mn1 C7 C6 -114.2(5)
C5 Mn1 C7 C6 -38.6(4)
C4 Mn1 C7 C6 -81.6(4)
C8 Mn1 C7 C6 -119.8(6)
C2 Mn1 C7 C8 169.9(4)
C3 Mn1 C7 C8 -99.5(4)
C1 Mn1 C7 C8 5.6(6)
C6 Mn1 C7 C8 119.8(6)
C5 Mn1 C7 C8 81.2(4)
C4 Mn1 C7 C8 38.2(4)
C6 C7 C8 C4 0.3(6)
Mn1 C7 C8 C4 -60.8(4)
C6 C7 C8 Mn1 61.2(4)
C5 C4 C8 C7 -0.6(6)
Mn1 C4 C8 C7 60.6(4)
C5 C4 C8 Mn1 -61.2(4)
C2 Mn1 C8 C7 -20.1(7)
C3 Mn1 C8 C7 85.2(4)
C1 Mn1 C8 C7 -176.7(4)
C6 Mn1 C8 C7 -36.3(4)
C5 Mn1 C8 C7 -79.7(4)
C4 Mn1 C8 C7 -116.9(6)
C2 Mn1 C8 C4 96.7(6)
C3 Mn1 C8 C4 -157.9(4)
C1 Mn1 C8 C4 -59.8(4)
C6 Mn1 C8 C4 80.5(4)
C7 Mn1 C8 C4 116.9(6)
C5 Mn1 C8 C4 37.2(4)
C11 Mn2 C9 O9 138.9(4)
C10 Mn2 C9 O9 49.8(4)
C13 Mn2 C9 O9 -119.7(5)
C12 Mn2 C9 O9 -85.2(5)
C14 Mn2 C9 O9 -123.4(5)
C15 Mn2 C9 O9 -56.4(7)
C16 Mn2 C9 O9 -53.2(5)
C11 Mn2 C9 C22 -50.0(4)
C10 Mn2 C9 C22 -139.1(4)
C13 Mn2 C9 C22 51.4(4)
C12 Mn2 C9 C22 86.0(5)
C14 Mn2 C9 C22 47.8(6)
C15 Mn2 C9 C22 114.8(6)
C16 Mn2 C9 C22 118.0(4)
C22 C9 O9 C29 -172.3(4)
Mn2 C9 O9 C29 0.4(6)
C11 Mn2 C12 C13 -24.0(6)
C10 Mn2 C12 C13 146.0(5)
C9 Mn2 C12 C13 -117.5(5)
C14 Mn2 C12 C13 37.7(5)
C15 Mn2 C12 C13 79.9(5)
C16 Mn2 C12 C13 117.3(6)
C11 Mn2 C12 C16 -141.4(5)
C10 Mn2 C12 C16 28.6(7)
C9 Mn2 C12 C16 125.1(5)
C13 Mn2 C12 C16 -117.3(6)
C14 Mn2 C12 C16 -79.6(5)
C15 Mn2 C12 C16 -37.5(5)
C16 C12 C13 C14 0.7(7)
Mn2 C12 C13 C14 -62.4(5)
C16 C12 C13 Mn2 63.1(5)
C11 Mn2 C13 C14 -79.7(6)
C10 Mn2 C13 C14 30.8(12)
C9 Mn2 C13 C14 -176.4(5)
C12 Mn2 C13 C14 117.0(7)
C15 Mn2 C13 C14 37.3(5)
C16 Mn2 C13 C14 79.5(6)
C11 Mn2 C13 C12 163.3(5)
C10 Mn2 C13 C12 -86.2(10)
C9 Mn2 C13 C12 66.6(5)
C14 Mn2 C13 C12 -117.0(7)
C15 Mn2 C13 C12 -79.7(5)
C16 Mn2 C13 C12 -37.5(4)
C12 C13 C14 C15 -0.4(7)
Mn2 C13 C14 C15 -62.7(5)
C12 C13 C14 Mn2 62.3(4)
C11 Mn2 C14 C15 -138.4(5)
C10 Mn2 C14 C15 -48.9(5)
C9 Mn2 C14 C15 123.2(5)
C13 Mn2 C14 C15 117.4(7)
C12 Mn2 C14 C15 79.4(5)
C16 Mn2 C14 C15 36.9(5)
C11 Mn2 C14 C13 104.2(6)
C10 Mn2 C14 C13 -166.3(5)
C9 Mn2 C14 C13 5.8(8)
C12 Mn2 C14 C13 -38.0(5)
C15 Mn2 C14 C13 -117.4(7)
C16 Mn2 C14 C13 -80.5(6)
C13 C14 C15 C16 0.0(8)
Mn2 C14 C15 C16 -61.9(5)
C13 C14 C15 Mn2 61.9(4)
C11 Mn2 C15 C14 49.1(6)
C10 Mn2 C15 C14 139.7(5)
C9 Mn2 C15 C14 -113.6(6)
C13 Mn2 C15 C14 -37.7(5)
C12 Mn2 C15 C14 -80.8(6)
C16 Mn2 C15 C14 -118.6(7)
C11 Mn2 C15 C16 167.6(5)
C10 Mn2 C15 C16 -101.8(5)
C9 Mn2 C15 C16 5.0(8)
C13 Mn2 C15 C16 80.8(6)
C12 Mn2 C15 C16 37.8(5)
C14 Mn2 C15 C16 118.6(7)
C14 C15 C16 C12 0.4(7)
Mn2 C15 C16 C12 -60.8(4)
C14 C15 C16 Mn2 61.2(5)
C13 C12 C16 C15 -0.7(7)
Mn2 C12 C16 C15 61.3(5)
C13 C12 C16 Mn2 -62.0(4)
C11 Mn2 C16 C15 -25.8(10)
C10 Mn2 C16 C15 83.0(5)
C9 Mn2 C16 C15 -177.1(5)
C13 Mn2 C16 C15 -79.4(5)
C12 Mn2 C16 C15 -117.2(7)
C14 Mn2 C16 C15 -36.8(5)
C11 Mn2 C16 C12 91.4(9)
C10 Mn2 C16 C12 -159.8(5)
C9 Mn2 C16 C12 -59.9(6)
C13 Mn2 C16 C12 37.8(5)
C14 Mn2 C16 C12 80.4(6)
C15 Mn2 C16 C12 117.2(7)
O1 C1 C17 C18 178.8(4)
Mn1 C1 C17 C18 4.9(6)
O1 C1 C17 C21 -4.8(6)
Mn1 C1 C17 C21 -178.7(3)
O1 C1 C17 Fe1 -93.8(4)
Mn1 C1 C17 Fe1 92.3(4)
C23 Fe1 C17 C18 116.0(3)
C26 Fe1 C17 C18 -164.3(4)
C21 Fe1 C17 C18 -117.1(4)
C25 Fe1 C17 C18 39.7(8)
C20 Fe1 C17 C18 -80.0(3)
C19 Fe1 C17 C18 -37.3(4)
C24 Fe1 C17 C18 73.8(3)
C22 Fe1 C17 C18 159.7(3)
C18 Fe1 C17 C21 117.1(4)
C23 Fe1 C17 C21 -126.9(3)
C26 Fe1 C17 C21 -47.2(5)
C25 Fe1 C17 C21 156.8(6)
C20 Fe1 C17 C21 37.1(3)
C19 Fe1 C17 C21 79.8(4)
C24 Fe1 C17 C21 -169.1(3)
C22 Fe1 C17 C21 -83.2(3)
C18 Fe1 C17 C1 -120.8(5)
C23 Fe1 C17 C1 -4.8(4)
C26 Fe1 C17 C1 74.8(6)
C21 Fe1 C17 C1 122.1(5)
C25 Fe1 C17 C1 -81.2(8)
C20 Fe1 C17 C1 159.2(4)
C19 Fe1 C17 C1 -158.1(5)
C24 Fe1 C17 C1 -47.1(5)
C22 Fe1 C17 C1 38.9(4)
C21 C17 C18 C19 1.6(5)
C1 C17 C18 C19 178.6(4)
Fe1 C17 C18 C19 61.0(4)
C21 C17 C18 Fe1 -59.5(3)
C1 C17 C18 Fe1 117.6(4)
C23 Fe1 C18 C19 157.1(4)
C26 Fe1 C18 C19 42.1(8)
C21 Fe1 C18 C19 -80.1(4)
C25 Fe1 C18 C19 74.4(5)
C20 Fe1 C18 C19 -36.6(4)
C17 Fe1 C18 C19 -119.1(5)
C24 Fe1 C18 C19 114.9(4)
C22 Fe1 C18 C19 -167.5(5)
C23 Fe1 C18 C17 -83.8(3)
C26 Fe1 C18 C17 161.1(5)
C21 Fe1 C18 C17 39.0(3)
C25 Fe1 C18 C17 -166.5(3)
C20 Fe1 C18 C17 82.5(3)
C19 Fe1 C18 C17 119.1(5)
C24 Fe1 C18 C17 -126.0(3)
C22 Fe1 C18 C17 -48.4(7)
C17 C18 C19 C20 -1.7(6)
Fe1 C18 C19 C20 59.0(4)
C17 C18 C19 Fe1 -60.7(3)
C18 Fe1 C19 C20 -120.1(5)
C23 Fe1 C19 C20 -171.6(4)
C26 Fe1 C19 C20 75.5(4)
C21 Fe1 C19 C20 -37.4(3)
C25 Fe1 C19 C20 116.0(3)
C17 Fe1 C19 C20 -81.8(3)
C24 Fe1 C19 C20 157.4(3)
C22 Fe1 C19 C20 43.7(9)
C23 Fe1 C19 C18 -51.5(7)
C26 Fe1 C19 C18 -164.3(3)
C21 Fe1 C19 C18 82.8(4)
C25 Fe1 C19 C18 -123.9(4)
C20 Fe1 C19 C18 120.1(5)
C17 Fe1 C19 C18 38.3(3)
C24 Fe1 C19 C18 -82.4(4)
C22 Fe1 C19 C18 163.8(6)
C18 C19 C20 C21 1.1(6)
Fe1 C19 C20 C21 59.3(3)
C18 C19 C20 Fe1 -58.2(4)
C18 Fe1 C20 C19 37.1(3)
C23 Fe1 C20 C19 166.4(7)
C26 Fe1 C20 C19 -122.8(3)
C21 Fe1 C20 C19 119.7(5)
C25 Fe1 C20 C19 -80.7(4)
C17 Fe1 C20 C19 81.8(4)
C24 Fe1 C20 C19 -47.2(6)
C22 Fe1 C20 C19 -164.7(3)
C18 Fe1 C20 C21 -82.6(3)
C23 Fe1 C20 C21 46.7(9)
C26 Fe1 C20 C21 117.5(3)
C25 Fe1 C20 C21 159.6(3)
C19 Fe1 C20 C21 -119.7(5)
C17 Fe1 C20 C21 -37.9(3)
C24 Fe1 C20 C21 -166.9(4)
C22 Fe1 C20 C21 75.6(3)
C19 C20 C21 C17 -0.1(5)
Fe1 C20 C21 C17 59.5(3)
C19 C20 C21 Fe1 -59.7(4)
C18 C17 C21 C20 -0.9(5)
C1 C17 C21 C20 -177.9(4)
Fe1 C17 C21 C20 -59.7(3)
C18 C17 C21 Fe1 58.9(3)
C1 C17 C21 Fe1 -118.2(4)
C18 Fe1 C21 C20 80.4(3)
C23 Fe1 C21 C20 -165.9(3)
C26 Fe1 C21 C20 -80.4(3)
C25 Fe1 C21 C20 -44.6(6)
C19 Fe1 C21 C20 36.9(3)
C17 Fe1 C21 C20 119.6(4)
C24 Fe1 C21 C20 156.0(7)
C22 Fe1 C21 C20 -124.4(3)
C18 Fe1 C21 C17 -39.2(3)
C23 Fe1 C21 C17 74.5(3)
C26 Fe1 C21 C17 160.0(3)
C25 Fe1 C21 C17 -164.1(4)
C20 Fe1 C21 C17 -119.6(4)
C19 Fe1 C21 C17 -82.7(3)
C24 Fe1 C21 C17 36.5(9)
C22 Fe1 C21 C17 116.0(3)
O9 C9 C22 C23 -4.8(6)
Mn2 C9 C22 C23 -177.7(3)
O9 C9 C22 C26 177.9(4)
Mn2 C9 C22 C26 5.0(6)
O9 C9 C22 Fe1 -94.0(4)
Mn2 C9 C22 Fe1 93.1(4)
C18 Fe1 C22 C23 -48.9(6)
C26 Fe1 C22 C23 116.7(4)
C21 Fe1 C22 C23 -127.6(3)
C25 Fe1 C22 C23 79.7(3)
C20 Fe1 C22 C23 -168.9(3)
C19 Fe1 C22 C23 158.1(7)
C17 Fe1 C22 C23 -84.0(3)
C24 Fe1 C22 C23 36.8(3)
C18 Fe1 C22 C9 73.6(7)
C23 Fe1 C22 C9 122.4(5)
C26 Fe1 C22 C9 -120.9(5)
C21 Fe1 C22 C9 -5.1(4)
C25 Fe1 C22 C9 -157.9(4)
C20 Fe1 C22 C9 -46.4(5)
C19 Fe1 C22 C9 -79.5(9)
C17 Fe1 C22 C9 38.4(4)
C24 Fe1 C22 C9 159.3(4)
C18 Fe1 C22 C26 -165.6(5)
C23 Fe1 C22 C26 -116.7(4)
C21 Fe1 C22 C26 115.7(3)
C25 Fe1 C22 C26 -37.0(3)
C20 Fe1 C22 C26 74.4(3)
C19 Fe1 C22 C26 41.4(8)
C17 Fe1 C22 C26 159.2(3)
C24 Fe1 C22 C26 -79.9(3)
C9 C22 C23 C24 -178.2(4)
C26 C22 C23 C24 -0.5(5)
Fe1 C22 C23 C24 -59.7(3)
C9 C22 C23 Fe1 -118.5(4)
C26 C22 C23 Fe1 59.2(3)
C18 Fe1 C23 C24 -79.9(3)
C26 Fe1 C23 C24 81.1(3)
C21 Fe1 C23 C24 -166.0(3)
C25 Fe1 C23 C24 37.6(3)
C20 Fe1 C23 C24 157.2(7)
C19 Fe1 C23 C24 -43.6(6)
C17 Fe1 C23 C24 -123.9(3)
C22 Fe1 C23 C24 120.7(4)
C18 Fe1 C23 C22 159.5(3)
C26 Fe1 C23 C22 -39.6(2)
C21 Fe1 C23 C22 73.3(3)
C25 Fe1 C23 C22 -83.1(3)
C20 Fe1 C23 C22 36.5(9)
C19 Fe1 C23 C22 -164.3(5)
C17 Fe1 C23 C22 115.4(3)
C24 Fe1 C23 C22 -120.7(4)
C22 C23 C24 C25 0.2(5)
Fe1 C23 C24 C25 -59.5(3)
C22 C23 C24 Fe1 59.7(3)
C18 Fe1 C24 C25 -123.2(3)
C23 Fe1 C24 C25 118.4(4)
C26 Fe1 C24 C25 36.7(3)
C21 Fe1 C24 C25 166.2(7)
C20 Fe1 C24 C25 -48.7(6)
C19 Fe1 C24 C25 -81.1(4)
C17 Fe1 C24 C25 -164.7(3)
C22 Fe1 C24 C25 81.4(3)
C18 Fe1 C24 C23 118.4(3)
C26 Fe1 C24 C23 -81.7(3)
C21 Fe1 C24 C23 47.8(9)
C25 Fe1 C24 C23 -118.4(4)
C20 Fe1 C24 C23 -167.2(4)
C19 Fe1 C24 C23 160.5(3)
C17 Fe1 C24 C23 76.8(3)
C22 Fe1 C24 C23 -37.1(3)
C23 C24 C25 C26 0.3(5)
Fe1 C24 C25 C26 -58.6(3)
C23 C24 C25 Fe1 58.9(3)
C18 Fe1 C25 C24 75.3(4)
C23 Fe1 C25 C24 -38.3(3)
C26 Fe1 C25 C24 -120.7(4)
C21 Fe1 C25 C24 -171.9(4)
C20 Fe1 C25 C24 156.8(3)
C19 Fe1 C25 C24 115.8(3)
C17 Fe1 C25 C24 44.7(8)
C22 Fe1 C25 C24 -82.6(3)
C18 Fe1 C25 C26 -163.9(3)
C23 Fe1 C25 C26 82.4(3)
C21 Fe1 C25 C26 -51.2(6)
C20 Fe1 C25 C26 -82.5(3)
C19 Fe1 C25 C26 -123.5(3)
C17 Fe1 C25 C26 165.4(6)
C24 Fe1 C25 C26 120.7(4)
C22 Fe1 C25 C26 38.2(3)
C24 C25 C26 C22 -0.6(5)
Fe1 C25 C26 C22 -59.8(3)
C24 C25 C26 Fe1 59.2(3)
C23 C22 C26 C25 0.7(5)
C9 C22 C26 C25 178.4(4)
Fe1 C22 C26 C25 60.0(3)
C23 C22 C26 Fe1 -59.3(3)
C9 C22 C26 Fe1 118.4(4)
C18 Fe1 C26 C25 43.2(7)
C23 Fe1 C26 C25 -80.5(3)
C21 Fe1 C26 C25 156.8(3)
C20 Fe1 C26 C25 115.0(3)
C19 Fe1 C26 C25 74.7(4)
C17 Fe1 C26 C25 -169.0(4)
C24 Fe1 C26 C25 -36.5(3)
C22 Fe1 C26 C25 -119.5(4)
C18 Fe1 C26 C22 162.8(6)
C23 Fe1 C26 C22 39.1(2)
C21 Fe1 C26 C22 -83.7(3)
C25 Fe1 C26 C22 119.5(4)
C20 Fe1 C26 C22 -125.5(3)
C19 Fe1 C26 C22 -165.8(3)
C17 Fe1 C26 C22 -49.5(5)
C24 Fe1 C26 C22 83.0(3)
C1 O1 C27 C28 178.5(5)
